data_7022367
loop_
_publ_author_name
'Abdulwahab, Khadijat'
'Malik, Mohammad A.'
'O'Brien, Paul'
'Govender, Kuveshni'
'Muryn, Christopher A.'
'Timco, Grigore A.'
'Tuna, Floriana'
'Winpenny, Richard E. P.'

_publ_section_title
;
 Synthesis of monodispersed magnetite nanoparticles from iron pivalate
 clusters.
;
_journal_issue 1
_journal_name_full 'Dalton transactions (Cambridge, England : 2003)'
_journal_page_first 196
_journal_page_last 206
_journal_paper_doi 10.1039/c2dt32478d
_journal_volume 42
_journal_year 2013
_chemical_formula_sum 'C164 H190 Cl12 Fe8 O37'
_chemical_formula_weight 3625.36
_chemical_name_systematic
;
?
;
_space_group_IT_number 85
_symmetry_cell_setting tetragonal
_symmetry_space_group_name_Hall '-P 4a'
_symmetry_space_group_name_H-M 'P 4/n :2'
_atom_sites_solution_hydrogens geom
_atom_sites_solution_primary direct
_atom_sites_solution_secondary difmap
_audit_creation_method SHELXL-97
_cell_angle_alpha 90.00
_cell_angle_beta 90.00
_cell_angle_gamma 90.00
_cell_formula_units_Z 2
_cell_length_a 20.1880(3)
_cell_length_b 20.1880(3)
_cell_length_c 21.5726(7)
_cell_measurement_reflns_used 8567
_cell_measurement_temperature 100(2)
_cell_measurement_theta_max 31.9674
_cell_measurement_theta_min 2.8269
_cell_volume 8792.0(3)
_computing_cell_refinement
;
CrysAlis RED, Oxford Diffraction Ltd.,
Version 1.171.32.24 (release 21-04-2008 CrysAlis171 .NET)
(compiled Apr 21 2008,18:23:10)
;
_computing_data_collection
;
CrysAlis CCD, Oxford Diffraction Ltd.,
Version 1.171.32.24 (release 21-04-2008 CrysAlis171 .NET)
(compiled Apr 21 2008,18:23:10)
;
_computing_data_reduction
;
CrysAlis RED, Oxford Diffraction Ltd.,
Version 1.171.32.24 (release 21-04-2008 CrysAlis171 .NET)
(compiled Apr 21 2008,18:23:10)
;
_computing_molecular_graphics 'SHELXL-97 (Sheldrick, 1997)'
_computing_publication_material 'SHELXL-97 (Sheldrick, 1997)'
_computing_structure_refinement 'SHELXL-97 (Sheldrick, 1997)'
_computing_structure_solution 'SHELXS-97 (Sheldrick, 1990)'
_diffrn_ambient_temperature 100(2)
_diffrn_detector_area_resol_mean 8.3367
_diffrn_measured_fraction_theta_full 0.998
_diffrn_measured_fraction_theta_max 0.998
_diffrn_measurement_device_type 'Oxford Diffraction XCalibur 2'
_diffrn_measurement_method 'phi and omega'
_diffrn_radiation_monochromator graphite
_diffrn_radiation_source 'Enhance (Mo) X-ray Source'
_diffrn_radiation_type MoK\a
_diffrn_radiation_wavelength 0.71073
_diffrn_reflns_av_R_equivalents 0.0996
_diffrn_reflns_av_sigmaI/netI 0.0592
_diffrn_reflns_limit_h_max 24
_diffrn_reflns_limit_h_min -24
_diffrn_reflns_limit_k_max 24
_diffrn_reflns_limit_k_min -24
_diffrn_reflns_limit_l_max 25
_diffrn_reflns_limit_l_min -21
_diffrn_reflns_number 61772
_diffrn_reflns_theta_full 25.34
_diffrn_reflns_theta_max 25.34
_diffrn_reflns_theta_min 3.19
_exptl_absorpt_coefficient_mu 0.893
_exptl_absorpt_correction_T_max 0.9737
_exptl_absorpt_correction_T_min 0.8416
_exptl_absorpt_correction_type multi-scan
_exptl_absorpt_process_details
;
CrysAlis RED, Oxford Diffraction Ltd.,
Version 1.171.32.24 (release 21-04-2008 CrysAlis171 .NET)
(compiled Apr 21 2008,18:23:10)
Empirical absorption correction using spherical harmonics,
implemented in SCALE3 ABSPACK scaling algorithm.
;
_exptl_crystal_colour Brown
_exptl_crystal_density_diffrn 1.369
_exptl_crystal_density_method 'not measured'
_exptl_crystal_description Plate
_exptl_crystal_F_000 3764
_exptl_crystal_size_max 0.20
_exptl_crystal_size_mid 0.10
_exptl_crystal_size_min 0.03
_refine_diff_density_max 0.812
_refine_diff_density_min -0.915
_refine_diff_density_rms 0.116
_refine_ls_extinction_method none
_refine_ls_goodness_of_fit_ref 1.101
_refine_ls_hydrogen_treatment mixed
_refine_ls_matrix_type full
_refine_ls_number_parameters 517
_refine_ls_number_reflns 8052
_refine_ls_number_restraints 3
_refine_ls_restrained_S_all 1.105
_refine_ls_R_factor_all 0.0926
_refine_ls_R_factor_gt 0.0564
_refine_ls_shift/su_max 0.000
_refine_ls_shift/su_mean 0.000
_refine_ls_structure_factor_coef Fsqd
_refine_ls_weighting_details 'calc w=1/[\s^2^(Fo^2^)+(0.0769P)^2^+13.5617P] where P=(Fo^2^+2Fc^2^)/3'
_refine_ls_weighting_scheme calc
_refine_ls_wR_factor_gt 0.1481
_refine_ls_wR_factor_ref 0.1685
_reflns_number_gt 5579
_reflns_number_total 8052
_reflns_threshold_expression >2sigma(I)
_cod_data_source_file c2dt32478d.txt
_cod_data_source_block y:\documents\orepw396\orepw396p4n
_cod_depositor_comments
;
The following automatic conversions were performed:

'_symmetry_cell_setting' value 'Tetragonal' changed to 'tetragonal'
according to /home/saulius/struct/CIF-dictionaries/cif_core.dic
dictionary named 'cif_core.dic' version 2.4.2 from 2011-04-26.

Automatic conversion script
Id: cif_fix_values 1891 2012-01-12 08:04:46Z andrius 
;
_cod_original_sg_symbol_H-M P4/n
_cod_database_code 7022367

loop_
_symmetry_equiv_pos_as_xyz
'x, y, z'
'-x+1/2, -y+1/2, z'
'-y+1/2, x, z'
'y, -x+1/2, z'
'-x, -y, -z'
'x-1/2, y-1/2, -z'
'y-1/2, -x, -z'
'-y, x-1/2, -z'

loop_
_atom_site_label
_atom_site_type_symbol
_atom_site_fract_x
_atom_site_fract_y
_atom_site_fract_z
_atom_site_U_iso_or_equiv
_atom_site_adp_type
_atom_site_occupancy
_atom_site_symmetry_multiplicity
_atom_site_calc_flag
_atom_site_refinement_flags
Fe1 Fe 0.11339(3) 0.41221(3) 0.17759(3) 0.01622(17) Uani 1 1 d .
Fe2 Fe 0.04188(3) 0.27722(3) 0.18727(3) 0.01658(17) Uani 1 1 d .
O9 O 0.20839(14) 0.38934(16) 0.18081(14) 0.0180(7) Uani 1 1 d .
O1 O 0.01704(15) 0.43907(14) 0.18092(14) 0.0200(7) Uani 1 1 d .
O2 O -0.03394(15) 0.34165(15) 0.19201(15) 0.0222(7) Uani 1 1 d .
O3 O 0.00103(15) 0.23306(15) 0.26022(14) 0.0226(7) Uani 1 1 d .
O4 O 0.12552(15) 0.48302(14) 0.24130(14) 0.0214(7) Uani 1 1 d .
O5 O -0.01461(15) 0.22971(15) 0.12631(14) 0.0217(7) Uani 1 1 d .
O6 O 0.12794(15) 0.47520(15) 0.10846(14) 0.0227(7) Uani 1 1 d .
O7 O 0.09695(14) 0.33855(14) 0.23982(13) 0.0177(7) Uani 1 1 d .
O8 O 0.08893(14) 0.33432(14) 0.12381(13) 0.0177(7) Uani 1 1 d .
C1 C -0.0342(2) 0.4039(2) 0.1899(2) 0.0202(10) Uani 1 1 d .
C2 C -0.0994(2) 0.4386(2) 0.2017(2) 0.0268(11) Uani 1 1 d .
C3 C -0.0982(3) 0.5085(3) 0.1773(4) 0.068(2) Uani 1 1 d .
H3A H -0.0613 0.5327 0.1962 0.102 Uiso 1 1 calc R
H3B H -0.1400 0.5307 0.1876 0.102 Uiso 1 1 calc R
H3C H -0.0926 0.5077 0.1322 0.102 Uiso 1 1 calc R
C4 C -0.1104(3) 0.4378(4) 0.2717(3) 0.0546(18) Uani 1 1 d .
H4A H -0.1071 0.3922 0.2870 0.082 Uiso 1 1 calc R
H4B H -0.1545 0.4554 0.2812 0.082 Uiso 1 1 calc R
H4C H -0.0767 0.4653 0.2920 0.082 Uiso 1 1 calc R
C5 C -0.1557(3) 0.4003(3) 0.1716(3) 0.0490(16) Uani 1 1 d .
H5A H -0.1479 0.3974 0.1268 0.074 Uiso 1 1 calc R
H5B H -0.1977 0.4232 0.1793 0.074 Uiso 1 1 calc R
H5C H -0.1576 0.3556 0.1892 0.074 Uiso 1 1 calc R
C6 C 0.1724(2) 0.5097(2) 0.2697(2) 0.0194(10) Uani 1 1 d .
C7 C 0.1553(2) 0.5615(2) 0.3186(2) 0.0270(11) Uani 1 1 d .
C8 C 0.1539(3) 0.6276(3) 0.2829(3) 0.0517(17) Uani 1 1 d .
H8A H 0.1981 0.6372 0.2665 0.078 Uiso 1 1 calc R
H8B H 0.1403 0.6633 0.3109 0.078 Uiso 1 1 calc R
H8C H 0.1223 0.6244 0.2485 0.078 Uiso 1 1 calc R
C9 C 0.2073(3) 0.5646(3) 0.3691(3) 0.0491(17) Uani 1 1 d .
H9A H 0.2115 0.5210 0.3886 0.074 Uiso 1 1 calc R
H9B H 0.1941 0.5973 0.4003 0.074 Uiso 1 1 calc R
H9C H 0.2499 0.5774 0.3510 0.074 Uiso 1 1 calc R
C10 C 0.0872(3) 0.5482(3) 0.3465(3) 0.0383(14) Uani 1 1 d .
H10A H 0.0539 0.5473 0.3134 0.057 Uiso 1 1 calc R
H10B H 0.0762 0.5833 0.3761 0.057 Uiso 1 1 calc R
H10C H 0.0877 0.5053 0.3679 0.057 Uiso 1 1 calc R
C11 C 0.1750(2) 0.5154(2) 0.0982(2) 0.0206(10) Uani 1 1 d .
C12 C 0.1637(2) 0.5707(2) 0.0518(2) 0.0226(10) Uani 1 1 d .
C13 C 0.1480(4) 0.6318(3) 0.0914(3) 0.0542(18) Uani 1 1 d .
H13A H 0.1868 0.6434 0.1164 0.081 Uiso 1 1 calc R
H13B H 0.1105 0.6220 0.1187 0.081 Uiso 1 1 calc R
H13C H 0.1366 0.6690 0.0642 0.081 Uiso 1 1 calc R
C14 C 0.1050(3) 0.5558(3) 0.0101(3) 0.0452(16) Uani 1 1 d .
H14A H 0.0970 0.5937 -0.0174 0.068 Uiso 1 1 calc R
H14B H 0.0657 0.5478 0.0356 0.068 Uiso 1 1 calc R
H14C H 0.1146 0.5164 -0.0149 0.068 Uiso 1 1 calc R
C15 C 0.2261(3) 0.5814(3) 0.0138(3) 0.0400(14) Uani 1 1 d .
H15A H 0.2639 0.5875 0.0416 0.060 Uiso 1 1 calc R
H15B H 0.2208 0.6209 -0.0122 0.060 Uiso 1 1 calc R
H15C H 0.2338 0.5427 -0.0127 0.060 Uiso 1 1 calc R
C16 C 0.1022(2) 0.3471(2) 0.3025(2) 0.0186(10) Uani 1 1 d .
C17 C 0.1642(2) 0.3524(2) 0.3296(2) 0.0227(10) Uani 1 1 d .
H17 H 0.2029 0.3483 0.3049 0.027 Uiso 1 1 calc R
C18 C 0.1699(2) 0.3637(2) 0.3924(2) 0.0228(10) Uani 1 1 d .
H18 H 0.2128 0.3671 0.4102 0.027 Uiso 1 1 calc R
C19 C 0.1144(2) 0.3701(2) 0.4304(2) 0.0224(10) Uani 1 1 d .
C20 C 0.0520(2) 0.3630(2) 0.4018(2) 0.0261(11) Uani 1 1 d .
H20 H 0.0131 0.3658 0.4265 0.031 Uiso 1 1 calc R
C21 C 0.0460(2) 0.3522(2) 0.3392(2) 0.0221(10) Uani 1 1 d .
H21 H 0.0033 0.3482 0.3210 0.027 Uiso 1 1 calc R
C22 C 0.1196(2) 0.3832(2) 0.4975(2) 0.0263(11) Uani 1 1 d .
C23 C 0.1691(3) 0.3554(3) 0.5333(2) 0.0349(13) Uani 1 1 d .
H23 H 0.2018 0.3286 0.5140 0.042 Uiso 1 1 calc R
C24 C 0.1720(3) 0.3657(3) 0.5964(3) 0.0440(15) Uani 1 1 d .
H24 H 0.2060 0.3453 0.6202 0.053 Uiso 1 1 calc R
C25 C 0.1252(3) 0.4061(3) 0.6253(2) 0.0448(16) Uani 1 1 d .
H25 H 0.1264 0.4124 0.6689 0.054 Uiso 1 1 calc R
C26 C 0.0772(3) 0.4366(3) 0.5903(3) 0.0461(16) Uani 1 1 d .
H26 H 0.0462 0.4657 0.6092 0.055 Uiso 1 1 calc R
C27 C 0.0743(3) 0.4246(3) 0.5269(2) 0.0384(14) Uani 1 1 d .
H27 H 0.0406 0.4453 0.5030 0.046 Uiso 1 1 calc R
C28 C 0.0874(2) 0.3242(2) 0.0608(2) 0.0187(10) Uani 1 1 d .
C29 C 0.1114(2) 0.2646(2) 0.0361(2) 0.0206(10) Uani 1 1 d .
H29 H 0.1295 0.2319 0.0630 0.025 Uiso 1 1 calc R
C30 C 0.1088(2) 0.2530(2) -0.0268(2) 0.0210(10) Uani 1 1 d .
H30 H 0.1246 0.2121 -0.0428 0.025 Uiso 1 1 calc R
C31 C 0.0831(2) 0.3006(2) -0.0680(2) 0.0196(10) Uani 1 1 d .
C32 C 0.0604(2) 0.3597(2) -0.0421(2) 0.0201(10) Uani 1 1 d .
H32 H 0.0433 0.3931 -0.0687 0.024 Uiso 1 1 calc R
C33 C 0.0618(2) 0.3713(2) 0.0215(2) 0.0210(10) Uani 1 1 d .
H33 H 0.0451 0.4118 0.0377 0.025 Uiso 1 1 calc R
C34 C 0.0799(2) 0.2882(2) -0.1356(2) 0.0213(10) Uani 1 1 d .
C35 C 0.1250(2) 0.2460(2) -0.1650(2) 0.0242(11) Uani 1 1 d .
H35 H 0.1579 0.2240 -0.1412 0.029 Uiso 1 1 calc R
C36 C 0.1220(2) 0.2358(2) -0.2284(2) 0.0282(11) Uani 1 1 d .
H36 H 0.1533 0.2071 -0.2475 0.034 Uiso 1 1 calc R
C37 C 0.0751(3) 0.2663(2) -0.2644(2) 0.0283(11) Uani 1 1 d .
H37 H 0.0737 0.2588 -0.3079 0.034 Uiso 1 1 calc R
C38 C 0.0295(3) 0.3082(3) -0.2362(2) 0.0307(12) Uani 1 1 d .
H38 H -0.0036 0.3294 -0.2605 0.037 Uiso 1 1 calc R
C39 C 0.0323(2) 0.3192(2) -0.1727(2) 0.0271(11) Uani 1 1 d .
H39 H 0.0011 0.3483 -0.1540 0.033 Uiso 1 1 calc R
Cl1 Cl 0.01415(9) 0.71256(8) 0.42085(9) 0.0603(5) Uani 1 1 d .
Cl2 Cl 0.12351(12) 0.88294(9) 0.47754(10) 0.0786(6) Uani 1 1 d .
Cl3 Cl 0.16169(11) 0.76833(12) 0.40724(15) 0.1108(10) Uani 1 1 d .
C70 C 0.0409(3) 0.7863(3) 0.4496(3) 0.0511(16) Uani 1 1 d .
H70 H 0.0097 0.8131 0.4710 0.061 Uiso 1 1 calc R
C71 C 0.1001(3) 0.8082(3) 0.4443(3) 0.0526(17) Uani 1 1 d .
O50 O 0.2500 0.2500 0.1473(4) 0.0360(18) Uani 1 4 d SD
H50 H 0.2500 0.2500 0.1073(10) 0.08(6) Uiso 1 4 d SD
H51 H 0.2500 0.2500 0.1876(10) 0.12(8) Uiso 1 4 d SD
H50A H 0.215(3) 0.351(3) 0.181(3) 0.05(2) Uiso 1 1 d .

loop_
_atom_site_aniso_label
_atom_site_aniso_U_11
_atom_site_aniso_U_22
_atom_site_aniso_U_33
_atom_site_aniso_U_23
_atom_site_aniso_U_13
_atom_site_aniso_U_12
Fe1 0.0151(3) 0.0143(3) 0.0193(3) 0.0007(3) 0.0020(3) -0.0004(2)
Fe2 0.0148(3) 0.0148(3) 0.0201(3) 0.0009(3) 0.0011(3) -0.0009(2)
O9 0.0149(16) 0.0120(16) 0.0272(18) -0.0002(14) 0.0028(13) 0.0003(13)
O1 0.0176(16) 0.0171(16) 0.0253(17) 0.0006(13) 0.0012(13) 0.0017(13)
O2 0.0173(16) 0.0185(17) 0.0307(18) 0.0009(14) -0.0003(14) -0.0005(13)
O3 0.0247(18) 0.0175(17) 0.0255(18) 0.0016(14) 0.0067(14) -0.0004(13)
O4 0.0185(17) 0.0172(16) 0.0284(18) -0.0045(13) 0.0007(14) -0.0003(13)
O5 0.0168(16) 0.0193(17) 0.0290(18) -0.0001(14) -0.0029(14) -0.0004(13)
O6 0.0209(17) 0.0217(17) 0.0254(18) 0.0059(14) 0.0021(14) -0.0025(14)
O7 0.0197(16) 0.0176(16) 0.0159(16) 0.0001(12) 0.0002(13) -0.0003(13)
O8 0.0191(16) 0.0167(16) 0.0173(16) 0.0001(12) 0.0004(13) -0.0026(13)
C1 0.017(2) 0.028(3) 0.016(2) -0.0013(19) -0.0037(18) 0.0068(19)
C2 0.019(3) 0.029(3) 0.032(3) 0.002(2) -0.001(2) 0.007(2)
C3 0.034(3) 0.033(3) 0.138(7) 0.031(4) 0.018(4) 0.016(3)
C4 0.048(4) 0.080(5) 0.036(3) -0.014(3) 0.005(3) 0.025(3)
C5 0.020(3) 0.058(4) 0.070(4) -0.007(3) 0.000(3) 0.012(3)
C6 0.022(3) 0.013(2) 0.023(2) 0.0013(19) 0.004(2) 0.0033(19)
C7 0.029(3) 0.021(2) 0.031(3) -0.011(2) 0.003(2) 0.000(2)
C8 0.070(5) 0.024(3) 0.060(4) -0.012(3) 0.015(4) 0.006(3)
C9 0.038(3) 0.064(4) 0.046(4) -0.034(3) -0.006(3) 0.014(3)
C10 0.036(3) 0.041(3) 0.038(3) -0.016(3) 0.013(3) -0.001(3)
C11 0.019(2) 0.020(2) 0.023(2) -0.0021(19) 0.003(2) 0.0050(19)
C12 0.023(3) 0.019(2) 0.026(3) 0.008(2) 0.000(2) 0.0042(19)
C13 0.084(5) 0.026(3) 0.053(4) 0.011(3) 0.004(4) 0.021(3)
C14 0.032(3) 0.055(4) 0.048(4) 0.035(3) -0.015(3) -0.004(3)
C15 0.030(3) 0.044(3) 0.047(3) 0.024(3) 0.006(3) 0.001(3)
C16 0.021(2) 0.015(2) 0.020(2) 0.0009(18) -0.0004(19) 0.0013(18)
C17 0.017(2) 0.026(3) 0.024(3) -0.002(2) 0.0029(19) -0.0011(19)
C18 0.019(2) 0.023(3) 0.026(3) -0.001(2) -0.005(2) 0.0000(19)
C19 0.023(3) 0.023(3) 0.021(2) -0.001(2) 0.000(2) -0.006(2)
C20 0.021(3) 0.033(3) 0.024(3) -0.003(2) 0.007(2) -0.002(2)
C21 0.018(2) 0.028(3) 0.020(2) -0.001(2) 0.0004(19) -0.002(2)
C22 0.026(3) 0.030(3) 0.024(3) -0.002(2) 0.003(2) -0.011(2)
C23 0.039(3) 0.038(3) 0.028(3) -0.006(2) -0.007(2) -0.001(2)
C24 0.057(4) 0.048(4) 0.027(3) -0.001(3) -0.015(3) -0.007(3)
C25 0.052(4) 0.065(4) 0.017(3) -0.003(3) 0.004(3) -0.018(3)
C26 0.032(3) 0.073(5) 0.033(3) -0.018(3) 0.007(3) -0.011(3)
C27 0.027(3) 0.061(4) 0.028(3) -0.006(3) 0.001(2) -0.005(3)
C28 0.014(2) 0.020(2) 0.021(2) -0.0020(19) 0.0011(18) -0.0044(18)
C29 0.020(2) 0.014(2) 0.028(3) 0.0031(19) 0.000(2) 0.0020(18)
C30 0.020(2) 0.017(2) 0.027(3) -0.0022(19) 0.003(2) 0.0009(19)
C31 0.015(2) 0.019(2) 0.025(2) -0.0003(19) 0.0025(19) -0.0015(18)
C32 0.016(2) 0.021(2) 0.024(3) 0.0023(19) -0.0009(19) 0.0020(18)
C33 0.020(2) 0.017(2) 0.027(3) -0.0015(19) 0.002(2) 0.0026(19)
C34 0.020(2) 0.020(2) 0.024(3) 0.000(2) 0.000(2) -0.0059(19)
C35 0.024(3) 0.017(2) 0.032(3) -0.002(2) 0.000(2) 0.000(2)
C36 0.030(3) 0.025(3) 0.030(3) -0.008(2) 0.005(2) -0.001(2)
C37 0.035(3) 0.029(3) 0.021(3) -0.002(2) -0.001(2) -0.005(2)
C38 0.030(3) 0.038(3) 0.025(3) -0.001(2) -0.008(2) 0.004(2)
C39 0.023(3) 0.026(3) 0.032(3) -0.002(2) 0.001(2) 0.003(2)
Cl1 0.0575(10) 0.0438(9) 0.0797(13) -0.0079(8) -0.0199(9) 0.0023(8)
Cl2 0.1106(17) 0.0409(10) 0.0844(14) -0.0060(9) 0.0100(12) -0.0225(10)
Cl3 0.0680(14) 0.0912(17) 0.173(3) -0.0567(17) 0.0433(16) -0.0109(12)
C70 0.058(4) 0.043(4) 0.053(4) 0.001(3) -0.001(3) 0.007(3)
C71 0.059(4) 0.047(4) 0.052(4) 0.002(3) 0.008(3) 0.006(3)
O50 0.034(3) 0.034(3) 0.041(5) 0.000 0.000 0.000

loop_
_atom_type_symbol
_atom_type_description
_atom_type_scat_dispersion_real
_atom_type_scat_dispersion_imag
_atom_type_scat_source
C C 0.0033 0.0016 'International Tables Vol C Tables 4.2.6.8 and 6.1.1.4'
H H 0.0000 0.0000 'International Tables Vol C Tables 4.2.6.8 and 6.1.1.4'
O O 0.0106 0.0060 'International Tables Vol C Tables 4.2.6.8 and 6.1.1.4'
Fe Fe 0.3463 0.8444 'International Tables Vol C Tables 4.2.6.8 and 6.1.1.4'
Cl Cl 0.1484 0.1585 'International Tables Vol C Tables 4.2.6.8 and 6.1.1.4'

loop_
_geom_angle_atom_site_label_1
_geom_angle_atom_site_label_2
_geom_angle_atom_site_label_3
_geom_angle
_geom_angle_site_symmetry_1
_geom_angle_site_symmetry_3
O9 Fe1 O6 91.87(13) . .
O9 Fe1 O4 91.38(13) . .
O6 Fe1 O4 92.31(13) . .
O9 Fe1 O8 94.36(13) . .
O6 Fe1 O8 95.96(12) . .
O4 Fe1 O8 169.77(12) . .
O9 Fe1 O1 175.46(13) . .
O6 Fe1 O1 89.84(12) . .
O4 Fe1 O1 84.35(12) . .
O8 Fe1 O1 89.65(12) . .
O9 Fe1 O7 87.95(12) . .
O6 Fe1 O7 172.57(13) . .
O4 Fe1 O7 95.12(12) . .
O8 Fe1 O7 76.65(12) . .
O1 Fe1 O7 90.90(12) . .
O9 Fe2 O5 90.99(13) 3 .
O9 Fe2 O3 91.84(13) 3 .
O5 Fe2 O3 93.98(13) . .
O9 Fe2 O2 175.21(13) 3 .
O5 Fe2 O2 84.78(12) . .
O3 Fe2 O2 86.22(13) . .
O9 Fe2 O7 94.84(13) 3 .
O5 Fe2 O7 170.45(12) . .
O3 Fe2 O7 93.39(12) . .
O2 Fe2 O7 89.65(12) . .
O9 Fe2 O8 91.33(12) 3 .
O5 Fe2 O8 95.53(12) . .
O3 Fe2 O8 169.92(12) . .
O2 Fe2 O8 91.33(12) . .
O7 Fe2 O8 76.80(12) . .
Fe2 O9 Fe1 121.55(16) 4 .
Fe2 O9 H50A 126(5) 4 .
Fe1 O9 H50A 113(5) . .
C1 O1 Fe1 129.8(3) . .
C1 O2 Fe2 130.4(3) . .
C6 O3 Fe2 129.4(3) 3 .
C6 O4 Fe1 137.6(3) . .
C11 O5 Fe2 138.5(3) 3 .
C11 O6 Fe1 130.8(3) . .
C16 O7 Fe2 132.6(3) . .
C16 O7 Fe1 123.3(3) . .
Fe2 O7 Fe1 99.70(13) . .
C28 O8 Fe1 133.7(3) . .
C28 O8 Fe2 124.9(3) . .
Fe1 O8 Fe2 99.78(13) . .
O2 C1 O1 124.1(4) . .
O2 C1 C2 117.5(4) . .
O1 C1 C2 118.3(4) . .
C3 C2 C1 111.2(4) . .
C3 C2 C5 109.9(5) . .
C1 C2 C5 110.0(4) . .
C3 C2 C4 111.0(5) . .
C1 C2 C4 106.7(4) . .
C5 C2 C4 108.0(5) . .
C2 C3 H3A 109.5 . .
C2 C3 H3B 109.5 . .
H3A C3 H3B 109.5 . .
C2 C3 H3C 109.5 . .
H3A C3 H3C 109.5 . .
H3B C3 H3C 109.5 . .
C2 C4 H4A 109.5 . .
C2 C4 H4B 109.5 . .
H4A C4 H4B 109.5 . .
C2 C4 H4C 109.5 . .
H4A C4 H4C 109.5 . .
H4B C4 H4C 109.5 . .
C2 C5 H5A 109.5 . .
C2 C5 H5B 109.5 . .
H5A C5 H5B 109.5 . .
C2 C5 H5C 109.5 . .
H5A C5 H5C 109.5 . .
H5B C5 H5C 109.5 . .
O4 C6 O3 125.7(4) . 4
O4 C6 C7 117.6(4) . .
O3 C6 C7 116.7(4) 4 .
C9 C7 C6 111.6(4) . .
C9 C7 C10 110.3(5) . .
C6 C7 C10 110.8(4) . .
C9 C7 C8 109.7(5) . .
C6 C7 C8 104.7(4) . .
C10 C7 C8 109.5(5) . .
C7 C8 H8A 109.5 . .
C7 C8 H8B 109.5 . .
H8A C8 H8B 109.5 . .
C7 C8 H8C 109.5 . .
H8A C8 H8C 109.5 . .
H8B C8 H8C 109.5 . .
C7 C9 H9A 109.5 . .
C7 C9 H9B 109.5 . .
H9A C9 H9B 109.5 . .
C7 C9 H9C 109.5 . .
H9A C9 H9C 109.5 . .
H9B C9 H9C 109.5 . .
C7 C10 H10A 109.5 . .
C7 C10 H10B 109.5 . .
H10A C10 H10B 109.5 . .
C7 C10 H10C 109.5 . .
H10A C10 H10C 109.5 . .
H10B C10 H10C 109.5 . .
O5 C11 O6 124.3(4) 4 .
O5 C11 C12 117.4(4) 4 .
O6 C11 C12 118.3(4) . .
C11 C12 C14 111.2(4) . .
C11 C12 C15 109.6(4) . .
C14 C12 C15 110.8(4) . .
C11 C12 C13 104.8(4) . .
C14 C12 C13 109.1(5) . .
C15 C12 C13 111.0(5) . .
C12 C13 H13A 109.5 . .
C12 C13 H13B 109.5 . .
H13A C13 H13B 109.5 . .
C12 C13 H13C 109.5 . .
H13A C13 H13C 109.5 . .
H13B C13 H13C 109.5 . .
C12 C14 H14A 109.5 . .
C12 C14 H14B 109.5 . .
H14A C14 H14B 109.5 . .
C12 C14 H14C 109.5 . .
H14A C14 H14C 109.5 . .
H14B C14 H14C 109.5 . .
C12 C15 H15A 109.5 . .
C12 C15 H15B 109.5 . .
H15A C15 H15B 109.5 . .
C12 C15 H15C 109.5 . .
H15A C15 H15C 109.5 . .
H15B C15 H15C 109.5 . .
O7 C16 C17 119.8(4) . .
O7 C16 C21 120.7(4) . .
C17 C16 C21 119.5(4) . .
C18 C17 C16 120.3(4) . .
C18 C17 H17 119.9 . .
C16 C17 H17 119.9 . .
C17 C18 C19 121.7(4) . .
C17 C18 H18 119.1 . .
C19 C18 H18 119.1 . .
C18 C19 C20 116.7(4) . .
C18 C19 C22 122.4(4) . .
C20 C19 C22 120.8(4) . .
C21 C20 C19 121.8(4) . .
C21 C20 H20 119.1 . .
C19 C20 H20 119.1 . .
C20 C21 C16 120.0(4) . .
C20 C21 H21 120.0 . .
C16 C21 H21 120.0 . .
C23 C22 C27 117.7(5) . .
C23 C22 C19 121.8(5) . .
C27 C22 C19 120.5(5) . .
C24 C23 C22 121.5(5) . .
C24 C23 H23 119.2 . .
C22 C23 H23 119.2 . .
C23 C24 C25 119.9(6) . .
C23 C24 H24 120.0 . .
C25 C24 H24 120.0 . .
C26 C25 C24 119.6(5) . .
C26 C25 H25 120.2 . .
C24 C25 H25 120.2 . .
C25 C26 C27 119.5(6) . .
C25 C26 H26 120.2 . .
C27 C26 H26 120.2 . .
C26 C27 C22 121.6(6) . .
C26 C27 H27 119.2 . .
C22 C27 H27 119.2 . .
O8 C28 C33 121.0(4) . .
O8 C28 C29 119.7(4) . .
C33 C28 C29 119.3(4) . .
C30 C29 C28 120.4(4) . .
C30 C29 H29 119.8 . .
C28 C29 H29 119.8 . .
C29 C30 C31 121.3(4) . .
C29 C30 H30 119.3 . .
C31 C30 H30 119.3 . .
C32 C31 C30 116.9(4) . .
C32 C31 C34 121.6(4) . .
C30 C31 C34 121.5(4) . .
C33 C32 C31 122.2(4) . .
C33 C32 H32 118.9 . .
C31 C32 H32 118.9 . .
C28 C33 C32 119.9(4) . .
C28 C33 H33 120.0 . .
C32 C33 H33 120.0 . .
C39 C34 C35 117.5(4) . .
C39 C34 C31 121.2(4) . .
C35 C34 C31 121.3(4) . .
C36 C35 C34 120.6(5) . .
C36 C35 H35 119.7 . .
C34 C35 H35 119.7 . .
C37 C36 C35 121.5(5) . .
C37 C36 H36 119.2 . .
C35 C36 H36 119.2 . .
C36 C37 C38 118.9(5) . .
C36 C37 H37 120.6 . .
C38 C37 H37 120.6 . .
C39 C38 C37 120.2(5) . .
C39 C38 H38 119.9 . .
C37 C38 H38 119.9 . .
C38 C39 C34 121.3(5) . .
C38 C39 H39 119.3 . .
C34 C39 H39 119.3 . .
C71 C70 Cl1 124.5(6) . .
C71 C70 H70 117.8 . .
Cl1 C70 H70 117.8 . .
C70 C71 Cl3 124.6(6) . .
C70 C71 Cl2 121.1(5) . .
Cl3 C71 Cl2 114.3(4) . .
H50 O50 H51 180.000(5) . .

loop_
_geom_bond_atom_site_label_1
_geom_bond_atom_site_label_2
_geom_bond_distance
_geom_bond_site_symmetry_2
Fe1 O9 1.974(3) .
Fe1 O6 1.982(3) .
Fe1 O4 1.998(3) .
Fe1 O8 2.016(3) .
Fe1 O1 2.021(3) .
Fe1 O7 2.031(3) .
Fe2 O9 1.969(3) 3
Fe2 O5 1.988(3) .
Fe2 O3 1.988(3) .
Fe2 O2 2.011(3) .
Fe2 O7 2.013(3) .
Fe2 O8 2.026(3) .
O9 Fe2 1.969(3) 4
O9 H50A 0.79(6) .
O1 C1 1.271(5) .
O2 C1 1.257(5) .
O3 C6 1.260(5) 3
O4 C6 1.249(5) .
O5 C11 1.260(5) 3
O6 C11 1.270(5) .
O7 C16 1.367(5) .
O8 C28 1.375(5) .
C1 C2 1.513(6) .
C2 C3 1.506(7) .
C2 C5 1.520(8) .
C2 C4 1.528(7) .
C3 H3A 0.9800 .
C3 H3B 0.9800 .
C3 H3C 0.9800 .
C4 H4A 0.9800 .
C4 H4B 0.9800 .
C4 H4C 0.9800 .
C5 H5A 0.9800 .
C5 H5B 0.9800 .
C5 H5C 0.9800 .
C6 O3 1.260(5) 4
C6 C7 1.525(6) .
C7 C9 1.514(7) .
C7 C10 1.526(7) .
C7 C8 1.540(8) .
C8 H8A 0.9800 .
C8 H8B 0.9800 .
C8 H8C 0.9800 .
C9 H9A 0.9800 .
C9 H9B 0.9800 .
C9 H9C 0.9800 .
C10 H10A 0.9800 .
C10 H10B 0.9800 .
C10 H10C 0.9800 .
C11 O5 1.260(5) 4
C11 C12 1.516(6) .
C12 C14 1.517(7) .
C12 C15 1.518(7) .
C12 C13 1.532(7) .
C13 H13A 0.9800 .
C13 H13B 0.9800 .
C13 H13C 0.9800 .
C14 H14A 0.9800 .
C14 H14B 0.9800 .
C14 H14C 0.9800 .
C15 H15A 0.9800 .
C15 H15B 0.9800 .
C15 H15C 0.9800 .
C16 C17 1.386(6) .
C16 C21 1.387(6) .
C17 C18 1.377(6) .
C17 H17 0.9500 .
C18 C19 1.396(6) .
C18 H18 0.9500 .
C19 C20 1.409(6) .
C19 C22 1.475(6) .
C20 C21 1.375(7) .
C20 H20 0.9500 .
C21 H21 0.9500 .
C22 C23 1.382(7) .
C22 C27 1.391(7) .
C23 C24 1.377(7) .
C23 H23 0.9500 .
C24 C25 1.396(8) .
C24 H24 0.9500 .
C25 C26 1.374(9) .
C25 H25 0.9500 .
C26 C27 1.390(7) .
C26 H26 0.9500 .
C27 H27 0.9500 .
C28 C33 1.376(6) .
C28 C29 1.402(6) .
C29 C30 1.380(6) .
C29 H29 0.9500 .
C30 C31 1.408(6) .
C30 H30 0.9500 .
C31 C32 1.395(6) .
C31 C34 1.481(6) .
C32 C33 1.392(6) .
C32 H32 0.9500 .
C33 H33 0.9500 .
C34 C39 1.398(7) .
C34 C35 1.399(6) .
C35 C36 1.386(7) .
C35 H35 0.9500 .
C36 C37 1.371(7) .
C36 H36 0.9500 .
C37 C38 1.390(7) .
C37 H37 0.9500 .
C38 C39 1.390(7) .
C38 H38 0.9500 .
C39 H39 0.9500 .
Cl1 C70 1.701(7) .
Cl2 C71 1.736(7) .
Cl3 C71 1.682(7) .
C70 C71 1.281(9) .
C70 H70 0.9500 .
O50 H50 0.862(19) .
O50 H51 0.868(19) .

loop_
_geom_torsion_atom_site_label_1
_geom_torsion_atom_site_label_2
_geom_torsion_atom_site_label_3
_geom_torsion_atom_site_label_4
_geom_torsion
_geom_torsion_site_symmetry_1
_geom_torsion_site_symmetry_4
O6 Fe1 O9 Fe2 52.30(19) . 4
O4 Fe1 O9 Fe2 -40.06(19) . 4
O8 Fe1 O9 Fe2 148.42(18) . 4
O1 Fe1 O9 Fe2 -59.8(17) . 4
O7 Fe1 O9 Fe2 -135.13(18) . 4
O9 Fe1 O1 C1 -107.0(16) . .
O6 Fe1 O1 C1 140.8(4) . .
O4 Fe1 O1 C1 -126.8(4) . .
O8 Fe1 O1 C1 44.9(4) . .
O7 Fe1 O1 C1 -31.8(4) . .
O9 Fe2 O2 C1 -160.8(14) 3 .
O5 Fe2 O2 C1 -132.7(4) . .
O3 Fe2 O2 C1 133.0(4) . .
O7 Fe2 O2 C1 39.5(4) . .
O8 Fe2 O2 C1 -37.3(4) . .
O9 Fe2 O3 C6 -42.0(4) 3 3
O5 Fe2 O3 C6 49.1(4) . 3
O2 Fe2 O3 C6 133.6(4) . 3
O7 Fe2 O3 C6 -137.0(4) . 3
O8 Fe2 O3 C6 -150.3(6) . 3
O9 Fe1 O4 C6 6.2(4) . .
O6 Fe1 O4 C6 -85.7(4) . .
O8 Fe1 O4 C6 130.3(7) . .
O1 Fe1 O4 C6 -175.3(4) . .
O7 Fe1 O4 C6 94.3(4) . .
O9 Fe2 O5 C11 7.9(5) 3 3
O3 Fe2 O5 C11 -84.0(5) . 3
O2 Fe2 O5 C11 -169.9(5) . 3
O7 Fe2 O5 C11 135.5(7) . 3
O8 Fe2 O5 C11 99.3(5) . 3
O9 Fe1 O6 C11 -38.4(4) . .
O4 Fe1 O6 C11 53.0(4) . .
O8 Fe1 O6 C11 -133.0(4) . .
O1 Fe1 O6 C11 137.4(4) . .
O7 Fe1 O6 C11 -126.9(9) . .
O9 Fe2 O7 C16 -93.7(4) 3 .
O5 Fe2 O7 C16 138.9(7) . .
O3 Fe2 O7 C16 -1.6(4) . .
O2 Fe2 O7 C16 84.6(4) . .
O8 Fe2 O7 C16 176.1(4) . .
O9 Fe2 O7 Fe1 110.28(13) 3 .
O5 Fe2 O7 Fe1 -17.1(8) . .
O3 Fe2 O7 Fe1 -157.58(13) . .
O2 Fe2 O7 Fe1 -71.39(13) . .
O8 Fe2 O7 Fe1 20.05(12) . .
O9 Fe1 O7 C16 85.8(3) . .
O6 Fe1 O7 C16 174.6(9) . .
O4 Fe1 O7 C16 -5.4(3) . .
O8 Fe1 O7 C16 -179.2(3) . .
O1 Fe1 O7 C16 -89.8(3) . .
O9 Fe1 O7 Fe2 -115.15(14) . .
O6 Fe1 O7 Fe2 -26.4(10) . .
O4 Fe1 O7 Fe2 153.66(13) . .
O8 Fe1 O7 Fe2 -20.18(12) . .
O1 Fe1 O7 Fe2 69.25(13) . .
O9 Fe1 O8 C28 -87.6(4) . .
O6 Fe1 O8 C28 4.8(4) . .
O4 Fe1 O8 C28 148.5(6) . .
O1 Fe1 O8 C28 94.6(4) . .
O7 Fe1 O8 C28 -174.4(4) . .
O9 Fe1 O8 Fe2 106.90(13) . .
O6 Fe1 O8 Fe2 -160.76(13) . .
O4 Fe1 O8 Fe2 -17.0(8) . .
O1 Fe1 O8 Fe2 -70.96(13) . .
O7 Fe1 O8 Fe2 20.05(12) . .
O9 Fe2 O8 C28 77.9(3) 3 .
O5 Fe2 O8 C28 -13.3(3) . .
O3 Fe2 O8 C28 -173.9(6) . .
O2 Fe2 O8 C28 -98.1(3) . .
O7 Fe2 O8 C28 172.5(3) . .
O9 Fe2 O8 Fe1 -114.88(14) 3 .
O5 Fe2 O8 Fe1 154.00(13) . .
O3 Fe2 O8 Fe1 -6.6(8) . .
O2 Fe2 O8 Fe1 69.11(13) . .
O7 Fe2 O8 Fe1 -20.22(12) . .
Fe2 O2 C1 O1 3.5(7) . .
Fe2 O2 C1 C2 -173.6(3) . .
Fe1 O1 C1 O2 -8.1(6) . .
Fe1 O1 C1 C2 169.0(3) . .
O2 C1 C2 C3 -161.0(5) . .
O1 C1 C2 C3 21.7(7) . .
O2 C1 C2 C5 -39.1(6) . .
O1 C1 C2 C5 143.7(5) . .
O2 C1 C2 C4 77.8(6) . .
O1 C1 C2 C4 -99.5(5) . .
Fe1 O4 C6 O3 5.5(7) . 4
Fe1 O4 C6 C7 -176.7(3) . .
O4 C6 C7 C9 151.6(5) . .
O3 C6 C7 C9 -30.4(6) 4 .
O4 C6 C7 C10 28.1(6) . .
O3 C6 C7 C10 -153.9(4) 4 .
O4 C6 C7 C8 -89.8(5) . .
O3 C6 C7 C8 88.2(5) 4 .
Fe1 O6 C11 O5 13.3(7) . 4
Fe1 O6 C11 C12 -162.8(3) . .
O5 C11 C12 C14 165.2(4) 4 .
O6 C11 C12 C14 -18.4(6) . .
O5 C11 C12 C15 42.3(6) 4 .
O6 C11 C12 C15 -141.3(5) . .
O5 C11 C12 C13 -76.9(5) 4 .
O6 C11 C12 C13 99.5(5) . .
Fe2 O7 C16 C17 134.5(4) . .
Fe1 O7 C16 C17 -74.2(5) . .
Fe2 O7 C16 C21 -47.1(6) . .
Fe1 O7 C16 C21 104.2(4) . .
O7 C16 C17 C18 177.4(4) . .
C21 C16 C17 C18 -1.0(7) . .
C16 C17 C18 C19 0.0(7) . .
C17 C18 C19 C20 1.4(7) . .
C17 C18 C19 C22 -179.0(5) . .
C18 C19 C20 C21 -1.8(7) . .
C22 C19 C20 C21 178.6(5) . .
C19 C20 C21 C16 0.9(7) . .
O7 C16 C21 C20 -177.8(4) . .
C17 C16 C21 C20 0.6(7) . .
C18 C19 C22 C23 -37.0(7) . .
C20 C19 C22 C23 142.6(5) . .
C18 C19 C22 C27 142.7(5) . .
C20 C19 C22 C27 -37.7(7) . .
C27 C22 C23 C24 3.0(8) . .
C19 C22 C23 C24 -177.3(5) . .
C22 C23 C24 C25 -1.4(9) . .
C23 C24 C25 C26 -1.5(9) . .
C24 C25 C26 C27 2.7(9) . .
C25 C26 C27 C22 -1.1(9) . .
C23 C22 C27 C26 -1.7(8) . .
C19 C22 C27 C26 178.5(5) . .
Fe1 O8 C28 C33 -43.6(6) . .
Fe2 O8 C28 C33 118.9(4) . .
Fe1 O8 C28 C29 137.3(4) . .
Fe2 O8 C28 C29 -60.2(5) . .
O8 C28 C29 C30 178.6(4) . .
C33 C28 C29 C30 -0.6(7) . .
C28 C29 C30 C31 0.9(7) . .
C29 C30 C31 C32 -0.2(6) . .
C29 C30 C31 C34 -179.6(4) . .
C30 C31 C32 C33 -0.9(7) . .
C34 C31 C32 C33 178.5(4) . .
O8 C28 C33 C32 -179.6(4) . .
C29 C28 C33 C32 -0.5(7) . .
C31 C32 C33 C28 1.2(7) . .
C32 C31 C34 C39 -26.6(7) . .
C30 C31 C34 C39 152.8(4) . .
C32 C31 C34 C35 152.4(4) . .
C30 C31 C34 C35 -28.2(7) . .
C39 C34 C35 C36 0.2(7) . .
C31 C34 C35 C36 -178.8(4) . .
C34 C35 C36 C37 -0.3(7) . .
C35 C36 C37 C38 -0.1(7) . .
C36 C37 C38 C39 0.5(8) . .
C37 C38 C39 C34 -0.7(8) . .
C35 C34 C39 C38 0.3(7) . .
C31 C34 C39 C38 179.3(4) . .
Cl1 C70 C71 Cl3 0.8(10) . .
Cl1 C70 C71 Cl2 -177.7(4) . .
